data_7712660
loop_
_publ_author_name
'Verchenko, Valeriy'
'Stepanova, Anna V.'
'Bogach, Alexey'
'Kirsanova, Maria'
'Shevelkov, Andrei V.'

_publ_section_title
;
 Cleavable crystals, crystal structure, and magnetic properties of the
 NbFe1+xTe3 layered van der Waals telluride
;
_journal_name_full 'Dalton Transactions'
_journal_paper_doi 10.1039/D3DT00588G
_journal_year 2023
_chemical_formula_sum 'Fe1.392 Nb Te3'
_chemical_formula_weight 553.4
_space_group_IT_number 11
_space_group_name_Hall '-P 2yb'
_space_group_name_H-M_alt 'P 1 21/m 1'
_symmetry_cell_setting monoclinic
_symmetry_Int_Tables_number 11
_symmetry_space_group_name_Hall '-P 2yb'
_symmetry_space_group_name_H-M 'P 1 21/m 1'
_audit_creation_method 'Jana2006 Version : 25/10/2015'
_audit_update_record
;
2023-02-17 deposited with the CCDC.	2023-03-22 downloaded from the CCDC.
;
_cell_angle_alpha 90
_cell_angle_beta 108.8738(18)
_cell_angle_gamma 90
_cell_formula_units_Z 2
_cell_length_a 7.4010(2)
_cell_length_b 3.65080(6)
_cell_length_c 9.9938(3)
_cell_measurement_temperature 293
_cell_volume 255.510(11)
_diffrn_ambient_temperature 293
_diffrn_detector 'image plate'
_diffrn_measurement_device 'Huber G670 Guinier camera'
_diffrn_radiation_monochromator Ge
_diffrn_radiation_probe x-ray
_diffrn_radiation_wavelength 1.5406
_diffrn_source x-ray
_diffrn_source_target Cu
_exptl_absorpt_coefficient_mu 183.805
_exptl_crystal_density_diffrn 7.1936
_exptl_crystal_density_meas ?
_exptl_crystal_density_method none
_exptl_crystal_F_000 466
_pd_char_colour black
_pd_char_particle_morphology 'particle size <= 0.02 mm'
_pd_instr_location ' ?'
_pd_meas_2theta_range_inc 0.005
_pd_meas_2theta_range_max 100.300
_pd_meas_2theta_range_min 5.000
_pd_meas_number_of_points 19061
_pd_meas_scan_method continuous
_pd_proc_2theta_range_inc 0.005
_pd_proc_2theta_range_max 100.3
_pd_proc_2theta_range_min 5
_pd_proc_ls_background_function '15 Chebyshev polynoms'
_pd_proc_ls_pref_orient_corr 'March & Dollase'
_pd_proc_ls_profile_function Lorentzian
_pd_proc_ls_prof_R_factor 0.0268
_pd_proc_ls_prof_wR_expected 0.0137
_pd_proc_ls_prof_wR_factor 0.0356
_pd_spec_mounting 'sealed glass capillary'
_pd_spec_mount_mode transmission
_pd_spec_shape cylinder
_pd_spec_size_axial 10
_pd_spec_size_equat 0.4
_pd_spec_size_thick 0.4
_refine_diff_density_max 2.43
_refine_diff_density_min -2.27
_refine_ls_goodness_of_fit_all 2.60
_refine_ls_number_constraints 2
_refine_ls_number_parameters 46
_refine_ls_number_restraints 1
_refine_ls_R_factor_all 0.0466
_refine_ls_R_factor_gt 0.0463
_refine_ls_shift/su_max 0.0346
_refine_ls_shift/su_mean 0.0096
_refine_ls_weighting_scheme sigma
_refine_ls_wR_factor_all 0.0652
_refine_ls_wR_factor_gt 0.0652
_cod_data_source_file d3dt00588g1.cif
_cod_data_source_block nbfete
_cod_depositor_comments
;
The following automatic conversions were performed:

data item '_diffrn_radiation_probe' value 'X-ray' was changed to
'x-ray' in accordance with the
/home/data/users/saulius/crontab/automatic-downloads/rss-feeds/RSC/lib/dictionaries/cif_core.dic
dictionary named 'cif_core.dic' version 2.4.2 last updated on
2011-04-26.

data item '_exptl_crystal_density_meas' value 'not measured' was
changed to '?' -- the value is perceived as not measured.

Automatic conversion script
Id: cif_fix_values 7556 2019-12-06 15:28:31Z antanas 
;
_cod_original_cell_volume 255.509(12)
_cod_original_formula_sum 'Fe1.392 Nb1 Te3'
_cod_database_code 7712660

loop_
_space_group_symop_id
_space_group_symop_operation_xyz
1 x,y,z
2 -x,y+1/2,-z
3 -x,-y,-z
4 x,-y+1/2,z

loop_
_atom_site_label
_atom_site_type_symbol
_atom_site_fract_x
_atom_site_fract_y
_atom_site_fract_z
_atom_site_adp_type
_atom_site_U_iso_or_equiv
_atom_site_site_symmetry_multiplicity
_atom_site_occupancy
_atom_site_calc_flag
_atom_site_refinement_flags
_atom_site_disorder_assembly
_atom_site_disorder_group
Nb1 Nb 0.6564(4) 0.25 0.1896(2) Uiso 0.0219(8) 2 1 d . . .
Fe1 Fe 0.1143(5) 0.25 0.5913(3) Uiso 0.0187(12) 2 1 d . . .
Te1 Te 0.0630(2) 0.25 0.31800(16) Uiso 0.0104(6) 2 1 d . . .
Te2 Te 0.4910(2) 0.25 0.65757(15) Uiso 0.0042(6) 2 1 d . . .
Te3 Te 0.2767(3) 0.25 0.0007(2) Uiso 0.0348(7) 2 1 d . . .
Fe2 Fe 0.9130(19) 0.25 0.8726(12) Uiso 0.0187(12) 2 0.296(5) d . . .
Fe3 Fe 0.652(4) 0.25 0.502(3) Uiso 0.0187(12) 2 0.096(4) d . . .

loop_
_atom_site_aniso_label
_atom_site_aniso_type_symbol
_atom_site_aniso_U_11
_atom_site_aniso_U_22
_atom_site_aniso_U_33
_atom_site_aniso_U_12
_atom_site_aniso_U_13
_atom_site_aniso_U_23
? ? ? ? ? ? ? ?

loop_
_atom_type_symbol
_atom_type_scat_dispersion_real
_atom_type_scat_dispersion_imag
_atom_type_scat_source
Fe -1.0862 3.1895 'International Tables Vol C tables 4.2.6.8 and 6.1.1.1'
Nb -0.1000 2.5172 'International Tables Vol C tables 4.2.6.8 and 6.1.1.1'
Te -0.1505 6.4074 'International Tables Vol C tables 4.2.6.8 and 6.1.1.1'

loop_
_exptl_crystal_face_index_h
_exptl_crystal_face_index_k
_exptl_crystal_face_index_l
_exptl_crystal_face_perp_dist
? ? ? ?

loop_
_geom_angle_atom_site_label_1
_geom_angle_atom_site_label_2
_geom_angle_atom_site_label_3
_geom_angle_site_symmetry_1
_geom_angle_site_symmetry_2
_geom_angle_site_symmetry_3
_geom_angle
_geom_angle_publ_flag
Fe1 Nb1 Fe1 2_646 . 2_656 76.98(7) ?
Fe1 Nb1 Te1 2_646 . 1_655 52.79(8) ?
Fe1 Nb1 Te2 2_646 . 2_646 54.81(8) ?
Fe1 Nb1 Te2 2_646 . 2_656 103.32(9) ?
Fe1 Nb1 Te3 2_646 . . 134.99(9) ?
Fe1 Nb1 Te3 2_646 . 2_645 85.08(7) ?
Fe1 Nb1 Te3 2_646 . 2_655 136.71(13) ?
Fe1 Nb1 Te1 2_656 . 1_655 52.79(8) ?
Fe1 Nb1 Te2 2_656 . 2_646 103.32(9) ?
Fe1 Nb1 Te2 2_656 . 2_656 54.81(8) ?
Fe1 Nb1 Te3 2_656 . . 134.99(9) ?
Fe1 Nb1 Te3 2_656 . 2_645 136.71(13) ?
Fe1 Nb1 Te3 2_656 . 2_655 85.08(7) ?
Te1 Nb1 Te2 1_655 . 2_646 106.98(6) ?
Te1 Nb1 Te2 1_655 . 2_656 106.98(6) ?
Te1 Nb1 Te3 1_655 . . 166.00(12) ?
Te1 Nb1 Te3 1_655 . 2_645 85.02(8) ?
Te1 Nb1 Te3 1_655 . 2_655 85.02(8) ?
Te2 Nb1 Te2 2_646 . 2_656 80.79(8) ?
Te2 Nb1 Te3 2_646 . . 83.50(8) ?
Te2 Nb1 Te3 2_646 . 2_645 97.50(4) ?
Te2 Nb1 Te3 2_646 . 2_655 167.89(10) ?
Te2 Nb1 Te3 2_656 . . 83.50(8) ?
Te2 Nb1 Te3 2_656 . 2_645 167.89(10) ?
Te2 Nb1 Te3 2_656 . 2_655 97.50(4) ?
Te3 Nb1 Te3 . . 2_645 84.40(7) ?
Te3 Nb1 Te3 . . 2_655 84.40(7) ?
Te3 Nb1 Te3 2_645 . 2_655 81.63(8) ?
Nb1 Fe1 Nb1 2_646 . 2_656 76.98(7) ?
Nb1 Fe1 Fe1 2_646 . 2_546 99.56(5) ?
Nb1 Fe1 Fe1 2_646 . 2_556 173.74(16) ?
Nb1 Fe1 Te1 2_646 . . 128.97(11) ?
Nb1 Fe1 Te1 2_646 . 2_546 62.24(7) ?
Nb1 Fe1 Te1 2_646 . 2_556 114.56(12) ?
Nb1 Fe1 Te2 2_646 . . 60.36(8) ?
Nb1 Fe1 Fe3 2_646 . 2_646 65.4(5) ?
Nb1 Fe1 Fe3 2_646 . 2_656 112.0(5) ?
Nb1 Fe1 Fe1 2_656 . 2_546 173.74(16) ?
Nb1 Fe1 Fe1 2_656 . 2_556 99.56(5) ?
Nb1 Fe1 Te1 2_656 . . 128.97(11) ?
Nb1 Fe1 Te1 2_656 . 2_546 114.56(12) ?
Nb1 Fe1 Te1 2_656 . 2_556 62.24(7) ?
Nb1 Fe1 Te2 2_656 . . 60.36(8) ?
Nb1 Fe1 Fe3 2_656 . 2_646 112.0(5) ?
Nb1 Fe1 Fe3 2_656 . 2_656 65.4(5) ?
Fe1 Fe1 Fe1 2_546 . 2_556 83.40(9) ?
Fe1 Fe1 Te1 2_546 . . 57.25(9) ?
Fe1 Fe1 Te1 2_546 . 2_546 59.22(9) ?
Fe1 Fe1 Te1 2_546 . 2_556 115.49(15) ?
Fe1 Fe1 Te2 2_546 . . 122.61(13) ?
Fe1 Fe1 Fe3 2_546 . 2_646 70.5(5) ?
Fe1 Fe1 Fe3 2_546 . 2_656 120.9(5) ?
Fe1 Fe1 Te1 2_556 . . 57.25(9) ?
Fe1 Fe1 Te1 2_556 . 2_546 115.49(15) ?
Fe1 Fe1 Te1 2_556 . 2_556 59.22(9) ?
Fe1 Fe1 Te2 2_556 . . 122.61(13) ?
Fe1 Fe1 Fe3 2_556 . 2_646 120.9(5) ?
Fe1 Fe1 Fe3 2_556 . 2_656 70.5(5) ?
Te1 Fe1 Te1 . . 2_546 116.47(8) ?
Te1 Fe1 Te1 . . 2_556 116.47(8) ?
Te1 Fe1 Te2 . . . 92.64(13) ?
Te1 Fe1 Fe3 . . 2_646 64.0(5) ?
Te1 Fe1 Fe3 . . 2_656 64.0(5) ?
Te1 Fe1 Te1 2_546 . 2_556 90.16(13) ?
Te1 Fe1 Te2 2_546 . . 121.77(8) ?
Te1 Fe1 Fe3 2_546 . 2_646 95.3(5) ?
Te1 Fe1 Fe3 2_546 . 2_656 173.5(5) ?
Te1 Fe1 Te2 2_556 . . 121.77(8) ?
Te1 Fe1 Fe3 2_556 . 2_646 173.5(5) ?
Te1 Fe1 Fe3 2_556 . 2_656 95.3(5) ?
Te2 Fe1 Fe3 . . 2_646 52.1(5) ?
Te2 Fe1 Fe3 . . 2_656 52.1(5) ?
Fe3 Fe1 Fe3 2_646 . 2_656 79.0(7) ?
Nb1 Te1 Fe1 1_455 . . 104.05(11) ?
Nb1 Te1 Fe1 1_455 . 2_546 64.97(8) ?
Nb1 Te1 Fe1 1_455 . 2_556 64.97(8) ?
Nb1 Te1 Fe2 1_455 . 2_646 89.0(3) ?
Nb1 Te1 Fe2 1_455 . 2_656 89.0(3) ?
Nb1 Te1 Fe3 1_455 . 2_646 136.0(5) ?
Nb1 Te1 Fe3 1_455 . 2_656 136.0(5) ?
Fe1 Te1 Fe1 . . 2_546 63.53(8) ?
Fe1 Te1 Fe1 . . 2_556 63.53(8) ?
Fe1 Te1 Fe2 . . 2_646 135.67(18) ?
Fe1 Te1 Fe2 . . 2_656 135.67(18) ?
Fe1 Te1 Fe3 . . 2_646 61.9(6) ?
Fe1 Te1 Fe3 . . 2_656 61.9(6) ?
Fe1 Te1 Fe1 2_546 . 2_556 90.16(11) ?
Fe1 Te1 Fe2 2_546 . 2_646 85.8(2) ?
Fe1 Te1 Fe2 2_546 . 2_656 152.7(3) ?
Fe1 Te1 Fe3 2_546 . 2_646 71.9(6) ?
Fe1 Te1 Fe3 2_546 . 2_656 125.0(6) ?
Fe1 Te1 Fe2 2_556 . 2_646 152.7(3) ?
Fe1 Te1 Fe2 2_556 . 2_656 85.8(2) ?
Fe1 Te1 Fe3 2_556 . 2_646 125.0(6) ?
Fe1 Te1 Fe3 2_556 . 2_656 71.9(6) ?
Fe2 Te1 Fe2 2_646 . 2_656 85.7(3) ?
Fe2 Te1 Fe3 2_646 . 2_646 79.2(5) ?
Fe2 Te1 Fe3 2_646 . 2_656 131.3(7) ?
Fe2 Te1 Fe3 2_656 . 2_646 131.3(7) ?
Fe2 Te1 Fe3 2_656 . 2_656 79.2(5) ?
Fe3 Te1 Fe3 2_646 . 2_656 77.2(5) ?
Nb1 Te2 Nb1 2_646 . 2_656 80.79(7) ?
Nb1 Te2 Fe1 2_646 . . 64.83(7) ?
Nb1 Te2 Fe3 2_646 . . 139.58(5) ?
Nb1 Te2 Fe3 2_646 . 2_646 72.9(7) ?
Nb1 Te2 Fe3 2_646 . 2_656 132.8(8) ?
Nb1 Te2 Fe1 2_656 . . 64.83(7) ?
Nb1 Te2 Fe3 2_656 . . 139.58(5) ?
Nb1 Te2 Fe3 2_656 . 2_646 132.8(8) ?
Nb1 Te2 Fe3 2_656 . 2_656 72.9(7) ?
Fe1 Te2 Fe3 . . . 125.4(7) ?
Fe1 Te2 Fe3 . . 2_646 68.6(8) ?
Fe1 Te2 Fe3 . . 2_656 68.6(8) ?
Fe3 Te2 Fe3 . . 2_646 76.2(9) ?
Fe3 Te2 Fe3 . . 2_656 76.2(9) ?
Fe3 Te2 Fe3 2_646 . 2_656 97.4(7) ?
Nb1 Te3 Nb1 . . 2_645 95.60(9) ?
Nb1 Te3 Nb1 . . 2_655 95.60(9) ?
Nb1 Te3 Fe2 . . 1_454 168.9(3) ?
Nb1 Te3 Fe2 . . 2_646 103.3(2) ?
Nb1 Te3 Fe2 . . 2_656 103.3(2) ?
Nb1 Te3 Nb1 2_645 . 2_655 81.63(8) ?
Nb1 Te3 Fe2 2_645 . 1_454 92.8(2) ?
Nb1 Te3 Fe2 2_645 . 2_646 96.1(2) ?
Nb1 Te3 Fe2 2_645 . 2_656 161.1(2) ?
Nb1 Te3 Fe2 2_655 . 1_454 92.8(2) ?
Nb1 Te3 Fe2 2_655 . 2_646 161.1(2) ?
Nb1 Te3 Fe2 2_655 . 2_656 96.1(2) ?
Fe2 Te3 Fe2 1_454 . 2_646 68.5(3) ?
Fe2 Te3 Fe2 1_454 . 2_656 68.5(3) ?
Fe2 Te3 Fe2 2_646 . 2_656 80.0(3) ?
Te1 Fe2 Te1 2_646 . 2_656 85.7(4) ?
Te1 Fe2 Te3 2_646 . 1_656 93.1(4) ?
Te1 Fe2 Te3 2_646 . 2_646 92.01(12) ?
Te1 Fe2 Te3 2_646 . 2_656 155.4(5) ?
Te1 Fe2 Te3 2_656 . 1_656 93.1(4) ?
Te1 Fe2 Te3 2_656 . 2_646 155.4(5) ?
Te1 Fe2 Te3 2_656 . 2_656 92.01(12) ?
Te3 Fe2 Te3 1_656 . 2_646 111.5(3) ?
Te3 Fe2 Te3 1_656 . 2_656 111.5(3) ?
Te3 Fe2 Te3 2_646 . 2_656 80.0(4) ?
Fe1 Fe3 Fe1 2_646 . 2_656 79.0(9) ?
Fe1 Fe3 Te1 2_646 . 2_646 54.1(4) ?
Fe1 Fe3 Te1 2_646 . 2_656 101.9(10) ?
Fe1 Fe3 Te2 2_646 . . 137.4(6) ?
Fe1 Fe3 Te2 2_646 . 2_646 59.3(5) ?
Fe1 Fe3 Te2 2_646 . 2_656 116.4(13) ?
Fe1 Fe3 Fe3 2_646 . 2_646 98.2(5) ?
Fe1 Fe3 Fe3 2_646 . 2_656 161.1(12) ?
Fe1 Fe3 Te1 2_656 . 2_646 101.9(10) ?
Fe1 Fe3 Te1 2_656 . 2_656 54.1(4) ?
Fe1 Fe3 Te2 2_656 . . 137.4(6) ?
Fe1 Fe3 Te2 2_656 . 2_646 116.4(13) ?
Fe1 Fe3 Te2 2_656 . 2_656 59.3(5) ?
Fe1 Fe3 Fe3 2_656 . 2_646 161.1(12) ?
Fe1 Fe3 Fe3 2_656 . 2_656 98.2(5) ?
Te1 Fe3 Te1 2_646 . 2_656 77.2(6) ?
Te1 Fe3 Te2 2_646 . . 90.8(8) ?
Te1 Fe3 Te2 2_646 . 2_646 90.5(3) ?
Te1 Fe3 Te2 2_646 . 2_656 161.2(14) ?
Te1 Fe3 Fe3 2_646 . 2_646 91.0(6) ?
Te1 Fe3 Fe3 2_646 . 2_656 143.8(14) ?
Te1 Fe3 Te2 2_656 . . 90.8(8) ?
Te1 Fe3 Te2 2_656 . 2_646 161.2(14) ?
Te1 Fe3 Te2 2_656 . 2_656 90.5(3) ?
Te1 Fe3 Fe3 2_656 . 2_646 143.8(14) ?
Te1 Fe3 Fe3 2_656 . 2_656 91.0(6) ?
Te2 Fe3 Te2 . . 2_646 103.8(10) ?
Te2 Fe3 Te2 . . 2_656 103.8(10) ?
Te2 Fe3 Fe3 . . 2_646 54.8(9) ?
Te2 Fe3 Fe3 . . 2_656 54.8(9) ?
Te2 Fe3 Te2 2_646 . 2_656 97.4(9) ?
Te2 Fe3 Fe3 2_646 . 2_646 49.0(7) ?
Te2 Fe3 Fe3 2_646 . 2_656 107.0(11) ?
Te2 Fe3 Fe3 2_656 . 2_646 107.0(11) ?
Te2 Fe3 Fe3 2_656 . 2_656 49.0(7) ?
Fe3 Fe3 Fe3 2_646 . 2_656 78.4(10) ?

loop_
_geom_bond_atom_site_label_1
_geom_bond_atom_site_label_2
_geom_bond_site_symmetry_1
_geom_bond_site_symmetry_2
_geom_bond_distance
_geom_bond_publ_flag
Nb1 Fe1 . 2_646 2.933(3) ?
Nb1 Fe1 . 2_656 2.933(3) ?
Nb1 Te1 . 1_655 2.865(3) ?
Nb1 Te2 . 2_646 2.817(2) ?
Nb1 Te2 . 2_656 2.817(2) ?
Nb1 Te3 . . 2.833(3) ?
Nb1 Te3 . 2_645 2.793(3) ?
Nb1 Te3 . 2_655 2.793(3) ?
Fe1 Fe1 . 2_546 2.744(3) ?
Fe1 Fe1 . 2_556 2.744(3) ?
Fe1 Te1 . . 2.633(3) ?
Fe1 Te1 . 2_546 2.578(3) ?
Fe1 Te1 . 2_556 2.578(3) ?
Fe1 Te2 . . 2.649(4) ?
Fe1 Fe3 . 2_646 2.87(3) ?
Fe1 Fe3 . 2_656 2.87(3) ?
Te1 Fe2 . 2_646 2.685(10) ?
Te1 Fe2 . 2_656 2.685(10) ?
Te1 Fe3 . 2_646 2.92(2) ?
Te1 Fe3 . 2_656 2.92(2) ?
Te2 Fe3 . . 2.24(4) ?
Te2 Fe3 . 2_646 2.431(17) ?
Te2 Fe3 . 2_656 2.431(17) ?
Te3 Fe2 . 1_454 2.580(12) ?
Te3 Fe2 . 2_646 2.839(12) ?
Te3 Fe2 . 2_656 2.839(12) ?
Fe3 Fe3 . 2_646 2.89(4) ?
Fe3 Fe3 . 2_656 2.89(4) ?

loop_
_geom_hbond_atom_site_label_D
_geom_hbond_atom_site_label_H
_geom_hbond_atom_site_label_A
_geom_hbond_site_symmetry_D
_geom_hbond_site_symmetry_H
_geom_hbond_site_symmetry_A
_geom_hbond_distance_DH
_geom_hbond_distance_HA
_geom_hbond_distance_DA
_geom_hbond_angle_DHA
_geom_hbond_publ_flag
? ? ? ? ? ? ? ? ? ? ?

loop_
_geom_torsion_atom_site_label_1
_geom_torsion_atom_site_label_2
_geom_torsion_atom_site_label_3
_geom_torsion_atom_site_label_4
_geom_torsion_site_symmetry_1
_geom_torsion_site_symmetry_2
_geom_torsion_site_symmetry_3
_geom_torsion_site_symmetry_4
_geom_torsion
_geom_torsion_publ_flag
? ? ? ? ? ? ? ? ? ?

loop_
_restr_angle_atom_site_label_1
_restr_angle_site_symmetry_1
_restr_angle_atom_site_label_2
_restr_angle_site_symmetry_2
_restr_angle_atom_site_label_3
_restr_angle_site_symmetry_3
_restr_angle_target
_restr_angle_target_weight_param
? ? ? ? ? ? ? ?

loop_
_restr_distance_atom_site_label_1
_restr_distance_site_symmetry_1
_restr_distance_atom_site_label_2
_restr_distance_site_symmetry_2
_restr_distance_target
_restr_distance_target_weight_param
Fe3 . Te2 . 2.25 0.02

loop_
_restr_equal_angle_atom_site_label_1
_restr_equal_angle_site_symmetry_1
_restr_equal_angle_atom_site_label_2
_restr_equal_angle_site_symmetry_2
_restr_equal_angle_atom_site_label_3
_restr_equal_angle_site_symmetry_3
_restr_equal_angle_class_class_id
_restr_equal_angle_class_target_weight_param
? ? ? ? ? ? ? ?

loop_
_restr_equal_distance_atom_site_label_1
_restr_equal_distance_site_symmetry_1
_restr_equal_distance_atom_site_label_2
_restr_equal_distance_site_symmetry_2
_restr_equal_distance_class_class_id
_restr_equal_distance_class_target_weight_param
? ? ? ? ? ?

loop_
_restr_equal_torsion_atom_site_label_1
_restr_equal_torsion_site_symmetry_1
_restr_equal_torsion_atom_site_label_2
_restr_equal_torsion_site_symmetry_2
_restr_equal_torsion_atom_site_label_3
_restr_equal_torsion_site_symmetry_3
_restr_equal_torsion_atom_site_label_4
_restr_equal_torsion_site_symmetry_4
_restr_equal_torsion_class_class_id
_restr_equal_torsion_class_target_weight_param
? ? ? ? ? ? ? ? ? ?

loop_
_restr_torsion_atom_site_label_1
_restr_torsion_site_symmetry_1
_restr_torsion_atom_site_label_2
_restr_torsion_site_symmetry_2
_restr_torsion_atom_site_label_3
_restr_torsion_site_symmetry_3
_restr_torsion_atom_site_label_4
_restr_torsion_site_symmetry_4
_restr_torsion_angle_target
_restr_torsion_weight_param
? ? ? ? ? ? ? ? ? ?

loop_
_jana_atom_site_adp_c_label
_jana_atom_site_adp_c_type_symbol
_jana_atom_site_adp_c_111
_jana_atom_site_adp_c_112
_jana_atom_site_adp_c_113
_jana_atom_site_adp_c_122
_jana_atom_site_adp_c_123
_jana_atom_site_adp_c_133
_jana_atom_site_adp_c_222
_jana_atom_site_adp_c_223
_jana_atom_site_adp_c_233
_jana_atom_site_adp_c_333
? ? ? ? ? ? ? ? ? ? ? ?

loop_
_jana_atom_site_adp_d_label
_jana_atom_site_adp_d_type_symbol
_jana_atom_site_adp_d_1111
_jana_atom_site_adp_d_1112
_jana_atom_site_adp_d_1113
_jana_atom_site_adp_d_1122
_jana_atom_site_adp_d_1123
_jana_atom_site_adp_d_1133
_jana_atom_site_adp_d_1222
_jana_atom_site_adp_d_1223
_jana_atom_site_adp_d_1233
_jana_atom_site_adp_d_1333
_jana_atom_site_adp_d_2222
_jana_atom_site_adp_d_2223
_jana_atom_site_adp_d_2233
_jana_atom_site_adp_d_2333
_jana_atom_site_adp_d_3333
? ? ? ? ? ? ? ? ? ? ? ? ? ? ? ? ?

loop_
_jana_atom_site_adp_e_label
_jana_atom_site_adp_e_type_symbol
_jana_atom_site_adp_e_11111
_jana_atom_site_adp_e_11112
_jana_atom_site_adp_e_11113
_jana_atom_site_adp_e_11122
_jana_atom_site_adp_e_11123
_jana_atom_site_adp_e_11133
_jana_atom_site_adp_e_11222
_jana_atom_site_adp_e_11223
_jana_atom_site_adp_e_11233
_jana_atom_site_adp_e_11333
_jana_atom_site_adp_e_12222
_jana_atom_site_adp_e_12223
_jana_atom_site_adp_e_12233
_jana_atom_site_adp_e_12333
_jana_atom_site_adp_e_13333
_jana_atom_site_adp_e_22222
_jana_atom_site_adp_e_22223
_jana_atom_site_adp_e_22233
_jana_atom_site_adp_e_22333
_jana_atom_site_adp_e_23333
_jana_atom_site_adp_e_33333
? ? ? ? ? ? ? ? ? ? ? ? ? ? ? ? ? ? ? ? ? ? ?

loop_
_jana_atom_site_adp_f_label
_jana_atom_site_adp_f_type_symbol
_jana_atom_site_adp_f_111111
_jana_atom_site_adp_f_111112
_jana_atom_site_adp_f_111113
_jana_atom_site_adp_f_111122
_jana_atom_site_adp_f_111123
_jana_atom_site_adp_f_111133
_jana_atom_site_adp_f_111222
_jana_atom_site_adp_f_111223
_jana_atom_site_adp_f_111233
_jana_atom_site_adp_f_111333
_jana_atom_site_adp_f_112222
_jana_atom_site_adp_f_112223
_jana_atom_site_adp_f_112233
_jana_atom_site_adp_f_112333
_jana_atom_site_adp_f_113333
_jana_atom_site_adp_f_122222
_jana_atom_site_adp_f_122223
_jana_atom_site_adp_f_122233
_jana_atom_site_adp_f_122333
_jana_atom_site_adp_f_123333
_jana_atom_site_adp_f_133333
_jana_atom_site_adp_f_222222
_jana_atom_site_adp_f_222223
_jana_atom_site_adp_f_222233
_jana_atom_site_adp_f_222333
_jana_atom_site_adp_f_223333
_jana_atom_site_adp_f_233333
_jana_atom_site_adp_f_333333
? ? ? ? ? ? ? ? ? ? ? ? ? ? ? ? ? ? ? ? ? ? ? ? ? ? ? ? ? ?
